data_2007986
loop_
_publ_author_name
'Ward, Michael D.'
'Couchman, Samantha M.'
'Jeffery, John C.'

_publ_section_title
;
 [Cu<i>L</i>~2~][ClO~4~] and [Ag<i>L</i>~2~][BF~4~], where <i>L</i> =
 6,6'-Dibromo-2,2'-bipyridine
;
_journal_issue 12
_journal_name_full 'Acta Crystallographica Section C'
_journal_page_first 1820
_journal_page_last 1823
_journal_paper_doi 10.1107/S0108270198009159
_journal_volume 54
_journal_year 1998
_chemical_formula_iupac '[Ag (C10 H6 Br2 N2)2]BF4'
_chemical_formula_sum 'C20 H12 Ag B Br4 F4 N4'
_chemical_formula_weight 822.66
_chemical_name_systematic
;
bis(6,6'-dibromo-2,2'-bipyridyl)copper(I) tetrafluoroborate
;
_space_group_IT_number 14
_symmetry_cell_setting monoclinic
_symmetry_space_group_name_Hall '-P 2ybc'
_symmetry_space_group_name_H-M 'P 1 21/c 1'
_cell_angle_alpha 90.00
_cell_angle_beta 97.437(12)
_cell_angle_gamma 90.00
_cell_formula_units_Z 4
_cell_length_a 12.726(2)
_cell_length_b 22.233(3)
_cell_length_c 8.6069(8)
_cell_measurement_reflns_used 336
_cell_measurement_temperature 173(2)
_cell_measurement_theta_max 26.9
_cell_measurement_theta_min 2.5
_cell_volume 2414.7(6)
_computing_cell_refinement 'SAINT (Siemens, 1995b)'
_computing_data_collection 'SMART (Siemens, 1995b)'
_computing_data_reduction SAINT
_computing_molecular_graphics SHELXTL
_computing_publication_material SHELXTL
_computing_structure_refinement SHELXTL
_computing_structure_solution 'SHELXTL (Siemens, 1995a)'
_diffrn_ambient_temperature 173(2)
_diffrn_detector_area_resol_mean 60
_diffrn_measured_fraction_theta_max 0.98
_diffrn_measurement_device 'Siemens SMART area-detector'
_diffrn_measurement_method '\w rotation scans with narrow frames'
_diffrn_radiation_monochromator graphite
_diffrn_radiation_source 'fine-focus sealed tube'
_diffrn_radiation_type MoK\a
_diffrn_radiation_wavelength 0.71073
_diffrn_reflns_av_R_equivalents 0.035
_diffrn_reflns_av_sigmaI/netI 0.049
_diffrn_reflns_limit_h_max 16
_diffrn_reflns_limit_h_min -11
_diffrn_reflns_limit_k_max 28
_diffrn_reflns_limit_k_min -27
_diffrn_reflns_limit_l_max 10
_diffrn_reflns_limit_l_min -11
_diffrn_reflns_number 15061
_diffrn_reflns_theta_full 50
_diffrn_reflns_theta_max 27.49
_diffrn_reflns_theta_min 1.83
_diffrn_standards_decay_% 0
_exptl_absorpt_coefficient_mu 7.502
_exptl_absorpt_correction_T_max 0.33
_exptl_absorpt_correction_T_min 0.24
_exptl_absorpt_correction_type \y_scan
_exptl_absorpt_process_details '(SADABS; Sheldrick, 1996)'
_exptl_crystal_colour colourless
_exptl_crystal_density_diffrn 2.263
_exptl_crystal_density_method 'not measured'
_exptl_crystal_description prism
_exptl_crystal_F_000 1552
_exptl_crystal_size_max 0.40
_exptl_crystal_size_mid 0.20
_exptl_crystal_size_min 0.15
_refine_diff_density_max 1.286
_refine_diff_density_min -1.000
_refine_ls_extinction_coef 0.00319(11)
_refine_ls_extinction_method SHELXTL_(Siemens,_1995a)
_refine_ls_goodness_of_fit_all 0.930
_refine_ls_goodness_of_fit_obs 1.022
_refine_ls_hydrogen_treatment H_atoms:_see_below
_refine_ls_matrix_type full
_refine_ls_number_parameters 308
_refine_ls_number_reflns 5494
_refine_ls_number_restraints 0
_refine_ls_restrained_S_all 0.930
_refine_ls_restrained_S_obs 1.022
_refine_ls_R_factor_all 0.048
_refine_ls_R_factor_obs 0.031
_refine_ls_shift/esd_max -0.002
_refine_ls_shift/esd_mean 0.000
_refine_ls_structure_factor_coef Fsqd
_refine_ls_weighting_details 'w = 1/[\s^2^(Fo^2^)+(0.0308P)^2^] where P=(Fo^2^+2Fc^2^)/3'
_refine_ls_weighting_scheme calc
_refine_ls_wR_factor_all 0.066
_refine_ls_wR_factor_obs 0.062
_reflns_number_observed 4094
_reflns_number_total 5494
_reflns_observed_criterion I>2\s(I)
_cod_data_source_file na1374.cif
_cod_data_source_block 2
_cod_depositor_comments
;
The following automatic conversions were performed:

'_refine_ls_weighting_scheme' value 'calc w =
1/[\s^2^(Fo^2^)+(0.0308P)^2^] where P=(Fo^2^+2Fc^2^)/3' was changed
to 'calc'. New tag '_refine_ls_weighting_details' was created. The
value of the new tag was set to 'w = 1/[\s^2^(Fo^2^)+(0.0308P)^2^]
where P=(Fo^2^+2Fc^2^)/3'.

Automatic conversion script
Id: cif_fix_values 3143 2015-03-26 13:38:13Z robertas 
;
_cod_original_cell_volume 2414.8(5)
_cod_original_sg_symbol_H-M 'P 21/c'
_cod_database_code 2007986

loop_
_symmetry_equiv_pos_as_xyz
'x, y, z'
'-x, y+1/2, -z+1/2'
'-x, -y, -z'
'x, -y-1/2, z-1/2'

loop_
_atom_site_aniso_label
_atom_site_aniso_U_11
_atom_site_aniso_U_22
_atom_site_aniso_U_33
_atom_site_aniso_U_12
_atom_site_aniso_U_13
_atom_site_aniso_U_23
Ag1 0.0206(2) 0.0276(2) 0.0303(2) -0.00196(13) 0.01427(12) -0.00188(12)
N111 0.016(2) 0.0151(14) 0.027(2) -0.0015(12) 0.0055(13) 0.0010(12)
C112 0.017(2) 0.013(2) 0.029(2) 0.0034(14) 0.006(2) 0.0018(13)
C113 0.018(2) 0.021(2) 0.032(2) -0.001(2) 0.007(2) 0.0030(15)
C114 0.018(2) 0.022(2) 0.039(2) 0.000(2) 0.006(2) 0.001(2)
C115 0.021(2) 0.022(2) 0.039(2) -0.003(2) 0.000(2) -0.004(2)
C116 0.028(2) 0.019(2) 0.024(2) 0.000(2) 0.008(2) 0.0014(14)
Br11 0.0376(3) 0.0457(3) 0.0283(2) -0.0126(2) 0.0118(2) -0.0109(2)
N121 0.015(2) 0.025(2) 0.0199(15) -0.0011(13) 0.0050(13) 0.0022(12)
C122 0.015(2) 0.019(2) 0.025(2) 0.0026(15) 0.0038(15) 0.0030(14)
C123 0.021(2) 0.037(2) 0.029(2) -0.002(2) 0.009(2) -0.002(2)
C124 0.032(2) 0.044(2) 0.027(2) 0.001(2) 0.010(2) -0.005(2)
C125 0.028(2) 0.034(2) 0.026(2) -0.001(2) 0.004(2) -0.005(2)
C126 0.017(2) 0.027(2) 0.026(2) -0.005(2) 0.002(2) 0.0020(15)
Br12 0.0206(2) 0.0559(3) 0.0399(2) -0.0109(2) 0.0077(2) -0.0121(2)
N211 0.022(2) 0.0198(15) 0.0202(15) 0.0014(13) 0.0059(13) 0.0004(11)
C212 0.015(2) 0.024(2) 0.015(2) -0.001(2) 0.0007(14) -0.0025(13)
C213 0.015(2) 0.030(2) 0.027(2) 0.000(2) 0.005(2) 0.001(2)
C214 0.026(2) 0.029(2) 0.031(2) -0.009(2) 0.006(2) 0.007(2)
C215 0.029(2) 0.018(2) 0.030(2) -0.002(2) 0.000(2) 0.0013(15)
C216 0.021(2) 0.025(2) 0.024(2) 0.001(2) 0.006(2) -0.0023(14)
Br21 0.0511(3) 0.0311(2) 0.0642(3) 0.0176(2) 0.0396(2) 0.0138(2)
N221 0.018(2) 0.0205(15) 0.0164(14) 0.0004(13) 0.0040(12) -0.0013(11)
C222 0.018(2) 0.021(2) 0.019(2) 0.000(2) 0.0021(15) -0.0016(13)
C223 0.022(2) 0.028(2) 0.032(2) 0.003(2) 0.012(2) 0.000(2)
C224 0.024(2) 0.035(2) 0.035(2) 0.007(2) 0.012(2) -0.001(2)
C225 0.030(2) 0.026(2) 0.031(2) 0.005(2) 0.004(2) -0.002(2)
C226 0.018(2) 0.029(2) 0.019(2) -0.001(2) 0.0043(15) -0.0007(14)
Br22 0.0292(2) 0.0258(2) 0.0354(2) -0.0009(2) 0.0107(2) 0.0061(2)
B1 0.027(3) 0.034(2) 0.041(3) 0.004(2) 0.016(2) 0.001(2)
F1 0.036(2) 0.077(2) 0.096(2) 0.029(2) 0.034(2) 0.037(2)
F2 0.068(2) 0.058(2) 0.048(2) 0.028(2) 0.0262(14) 0.0117(13)
F3 0.066(2) 0.061(2) 0.067(2) -0.024(2) 0.005(2) -0.0201(15)
F4 0.0353(15) 0.0488(15) 0.068(2) -0.0122(13) 0.0249(13) -0.0104(13)

loop_
_atom_site_label
_atom_site_fract_x
_atom_site_fract_y
_atom_site_fract_z
_atom_site_U_iso_or_equiv
_atom_site_thermal_displace_type
_atom_site_calc_flag
_atom_site_refinement_flags
_atom_site_occupancy
_atom_site_disorder_group
_atom_site_type_symbol
Ag1 0.79646(2) 0.130045(12) 0.92241(3) 0.02521(8) Uani d . 1 . Ag
N111 0.9743(2) 0.15424(12) 0.9219(3) 0.0193(6) Uani d . 1 . N
C112 1.0181(3) 0.14422(14) 0.7898(4) 0.0195(7) Uani d . 1 . C
C113 1.1203(3) 0.16263(15) 0.7740(4) 0.0235(8) Uani d . 1 . C
H11A 1.1495(3) 0.15542(15) 0.6796(4) 0.028 Uiso calc R 1 . H
C114 1.1792(3) 0.19176(15) 0.8987(4) 0.0263(8) Uani d . 1 . C
H11B 1.2492(3) 0.20499(15) 0.8901(4) 0.032 Uiso calc R 1 . H
C115 1.1357(3) 0.2014(2) 1.0353(5) 0.0277(9) Uani d . 1 . C
H11C 1.1749(3) 0.2203(2) 1.1234(5) 0.033 Uiso calc R 1 . H
C116 1.0334(3) 0.1826(2) 1.0384(4) 0.0235(8) Uani d . 1 . C
Br11 0.96569(3) 0.19646(2) 1.21899(5) 0.03654(12) Uani d . 1 . Br
N121 0.8481(2) 0.10399(12) 0.6811(3) 0.0197(6) Uani d . 1 . N
C122 0.9509(3) 0.11131(15) 0.6615(4) 0.0198(7) Uani d . 1 . C
C123 0.9910(3) 0.0892(2) 0.5318(4) 0.0284(9) Uani d . 1 . C
H12A 1.0632(3) 0.0956(2) 0.5189(4) 0.034 Uiso calc R 1 . H
C124 0.9246(3) 0.0573(2) 0.4203(5) 0.0335(9) Uani d . 1 . C
H12B 0.9514(3) 0.0415(2) 0.3307(5) 0.040 Uiso calc R 1 . H
C125 0.8206(3) 0.0486(2) 0.4393(4) 0.0289(9) Uani d . 1 . C
H12C 0.7739(3) 0.0264(2) 0.3656(4) 0.035 Uiso calc R 1 . H
C126 0.7868(3) 0.0738(2) 0.5713(4) 0.0231(8) Uani d . 1 . C
Br12 0.64219(3) 0.06707(2) 0.59884(5) 0.03847(12) Uani d . 1 . Br
N211 0.6989(2) 0.05526(12) 1.0380(3) 0.0202(6) Uani d . 1 . N
C212 0.6128(3) 0.07293(15) 1.1033(4) 0.0184(7) Uani d . 1 . C
C213 0.5559(3) 0.0331(2) 1.1842(4) 0.0237(8) Uani d . 1 . C
H21A 0.4968(3) 0.0465(2) 1.2319(4) 0.028 Uiso calc R 1 . H
C214 0.5865(3) -0.0260(2) 1.1938(4) 0.0281(9) Uani d . 1 . C
H21B 0.5482(3) -0.0537(2) 1.2490(4) 0.034 Uiso calc R 1 . H
C215 0.6724(3) -0.0459(2) 1.1243(4) 0.0259(8) Uani d . 1 . C
H21C 0.6940(3) -0.0869(2) 1.1286(4) 0.031 Uiso calc R 1 . H
C216 0.7248(3) -0.0026(2) 1.0481(4) 0.0231(8) Uani d . 1 . C
Br21 0.84859(4) -0.02408(2) 0.95965(6) 0.04597(14) Uani d . 1 . Br
N221 0.6522(2) 0.17281(12) 1.0141(3) 0.0180(6) Uani d . 1 . N
C222 0.5843(3) 0.13835(15) 1.0840(4) 0.0195(7) Uani d . 1 . C
C223 0.4942(3) 0.1622(2) 1.1346(4) 0.0264(8) Uani d . 1 . C
H22A 0.4473(3) 0.1372(2) 1.1830(4) 0.032 Uiso calc R 1 . H
C224 0.4732(3) 0.2230(2) 1.1138(4) 0.0307(9) Uani d . 1 . C
H22B 0.4116(3) 0.2400(2) 1.1480(4) 0.037 Uiso calc R 1 . H
C225 0.5419(3) 0.2588(2) 1.0434(4) 0.0290(9) Uani d . 1 . C
H22C 0.5291(3) 0.3006(2) 1.0269(4) 0.035 Uiso calc R 1 . H
C226 0.6303(3) 0.2309(2) 0.9978(4) 0.0218(8) Uani d . 1 . C
Br22 0.73123(3) 0.27711(2) 0.90512(4) 0.02957(10) Uani d . 1 . Br
B1 0.3186(4) 0.3667(2) 0.9741(6) 0.0331(11) Uani d . 1 . B
F1 0.2322(2) 0.40424(13) 0.9691(4) 0.0675(9) Uani d . 1 . F
F2 0.3387(2) 0.34287(12) 1.1249(3) 0.0559(7) Uani d . 1 . F
F3 0.3034(2) 0.32038(13) 0.8677(3) 0.0650(8) Uani d . 1 . F
F4 0.4061(2) 0.39946(11) 0.9446(3) 0.0491(7) Uani d . 1 . F

loop_
_atom_type_symbol
_atom_type_description
_atom_type_scat_dispersion_real
_atom_type_scat_dispersion_imag
_atom_type_scat_source
C C 0.0033 0.0016 'International Tables Vol C Tables 4.2.6.8 and 6.1.1.4'
H H 0.0000 0.0000 'International Tables Vol C Tables 4.2.6.8 and 6.1.1.4'
B B 0.0013 0.0007 'International Tables Vol C Tables 4.2.6.8 and 6.1.1.4'
N N 0.0061 0.0033 'International Tables Vol C Tables 4.2.6.8 and 6.1.1.4'
F F 0.0171 0.0103 'International Tables Vol C Tables 4.2.6.8 and 6.1.1.4'
Br Br -0.2901 2.4595 'International Tables Vol C Tables 4.2.6.8 and 6.1.1.4'
Ag Ag -0.8971 1.1015 'International Tables Vol C Tables 4.2.6.8 and 6.1.1.4'

loop_
_geom_angle_atom_site_label_1
_geom_angle_atom_site_label_2
_geom_angle_atom_site_label_3
_geom_angle
_geom_angle_publ_flag
N221 Ag1 N111 136.57(10) yes
N221 Ag1 N121 137.67(10) yes
N111 Ag1 N121 70.67(10) yes
N221 Ag1 N211 70.16(10) yes
N111 Ag1 N211 136.52(10) yes
N121 Ag1 N211 115.03(10) yes
C116 N111 C112 117.2(3) ?
C116 N111 Ag1 124.3(2) ?
C112 N111 Ag1 118.2(2) ?
N111 C112 C113 122.0(3) ?
N111 C112 C122 116.3(3) ?
C113 C112 C122 121.7(3) ?
C112 C113 C114 118.8(3) ?
C115 C114 C113 119.7(3) ?
C116 C115 C114 117.1(3) ?
N111 C116 C115 125.2(3) ?
N111 C116 Br11 114.9(3) ?
C115 C116 Br11 119.9(3) ?
C126 N121 C122 117.5(3) ?
C126 N121 Ag1 123.5(2) ?
C122 N121 Ag1 118.1(2) ?
N121 C122 C123 121.7(3) ?
N121 C122 C112 115.9(3) ?
C123 C122 C112 122.4(3) ?
C122 C123 C124 119.1(4) ?
C125 C124 C123 120.0(4) ?
C124 C125 C126 116.7(3) ?
N121 C126 C125 124.9(3) ?
N121 C126 Br12 116.3(3) ?
C125 C126 Br12 118.8(3) ?
C216 N211 C212 117.5(3) ?
C216 N211 Ag1 124.6(2) ?
C212 N211 Ag1 117.8(2) ?
N211 C212 C213 121.8(3) ?
N211 C212 C222 115.6(3) ?
C213 C212 C222 122.6(3) ?
C214 C213 C212 118.7(3) ?
C213 C214 C215 121.0(3) ?
C216 C215 C214 115.9(3) ?
N211 C216 C215 125.1(3) ?
N211 C216 Br21 115.4(3) ?
C215 C216 Br21 119.3(3) ?
C226 N221 C222 117.5(3) ?
C226 N221 Ag1 122.2(2) ?
C222 N221 Ag1 120.2(2) ?
N221 C222 C223 121.7(3) ?
N221 C222 C212 116.0(3) ?
C223 C222 C212 122.3(3) ?
C224 C223 C222 119.2(4) ?
C225 C224 C223 119.8(4) ?
C224 C225 C226 116.8(3) ?
N221 C226 C225 125.0(3) ?
N221 C226 Br22 115.3(3) ?
C225 C226 Br22 119.7(3) ?
F3 B1 F1 113.0(4) ?
F3 B1 F4 108.7(4) ?
F1 B1 F4 109.5(4) ?
F3 B1 F2 109.2(4) ?
F1 B1 F2 108.0(3) ?
F4 B1 F2 108.4(4) ?

loop_
_geom_bond_atom_site_label_1
_geom_bond_atom_site_label_2
_geom_bond_site_symmetry_2
_geom_bond_distance
_geom_bond_publ_flag
Ag1 N221 . 2.297(3) yes
Ag1 N111 . 2.326(3) yes
Ag1 N121 . 2.331(3) yes
Ag1 N211 . 2.370(3) yes
N111 C116 . 1.332(4) ?
N111 C112 . 1.348(4) ?
C112 C113 . 1.387(5) ?
C112 C122 . 1.498(5) ?
C113 C114 . 1.387(5) ?
C114 C115 . 1.380(5) ?
C115 C116 . 1.371(5) ?
C116 Br11 . 1.898(4) ?
N121 C126 . 1.328(4) ?
N121 C122 . 1.350(4) ?
C122 C123 . 1.377(5) ?
C123 C124 . 1.388(5) ?
C124 C125 . 1.368(5) ?
C125 C126 . 1.383(5) ?
C126 Br12 . 1.891(4) ?
N211 C216 . 1.327(4) ?
N211 C212 . 1.353(4) ?
C212 C213 . 1.388(5) ?
C212 C222 . 1.503(5) ?
C213 C214 . 1.369(5) ?
C214 C215 . 1.386(5) ?
C215 C216 . 1.385(5) ?
C216 Br21 . 1.898(4) ?
N221 C226 . 1.325(4) ?
N221 C222 . 1.352(4) ?
C222 C223 . 1.384(5) ?
C223 C224 . 1.384(5) ?
C224 C225 . 1.380(5) ?
C225 C226 . 1.385(5) ?
C226 Br22 . 1.899(3) ?
B1 F3 . 1.374(5) ?
B1 F1 . 1.376(5) ?
B1 F4 . 1.382(5) ?
B1 F2 . 1.395(5) ?
